data_4346137
loop_
_publ_author_name
'Andrepont, Chase'
'Pakhomova, Svetlana'
'Marzilli, Patricia A.'
'Marzilli, Luigi G.'

_publ_section_title
;
 Unusual Example of Chelate Ring Opening upon Coordination of the
 9-Ethylguanine Nucleobase to [Pt(di-(6-methyl-2-picolyl)amine)Cl]Cl.
;
_journal_issue 10
_journal_name_full 'Inorganic chemistry'
_journal_page_first 4895
_journal_page_last 4908
_journal_paper_doi 10.1021/acs.inorgchem.5b00496
_journal_volume 54
_journal_year 2015
_chemical_formula_sum 'C14 H17 Cl2 N3 Pt'
_chemical_formula_weight 493.29
_space_group_crystal_system orthorhombic
_space_group_IT_number 62
_space_group_name_Hall '-P 2ac 2n'
_space_group_name_H-M_alt 'P n m a'
_atom_sites_solution_hydrogens mixed
_audit_creation_method SHELXL-2013
_cell_angle_alpha 90
_cell_angle_beta 90
_cell_angle_gamma 90
_cell_formula_units_Z 4
_cell_length_a 15.6698(9)
_cell_length_b 6.8167(4)
_cell_length_c 14.2516(8)
_cell_measurement_reflns_used 4295
_cell_measurement_temperature 98(2)
_cell_measurement_theta_max 26.32
_cell_measurement_theta_min 2.60
_cell_volume 1522.30(15)
_computing_cell_refinement 'Bruker SAINT'
_computing_data_collection 'Bruker APEX2'
_computing_data_reduction 'Bruker SAINT'
_computing_molecular_graphics 'OLEX2 (Dolomanov, 2009)'
_computing_publication_material 'SHELXL-2013 (Sheldrick, 2013)'
_computing_structure_refinement 'SHELXL-2013 (Sheldrick, 2013)'
_computing_structure_solution 'SHELXS-97 (Sheldrick, 2008)'
_diffrn_ambient_temperature 98(2)
_diffrn_measured_fraction_theta_full 0.999
_diffrn_measured_fraction_theta_max 0.999
_diffrn_measurement_device_type 'Bruker Kappa APEX-II DUO'
_diffrn_measurement_method '\f and \w scans'
_diffrn_radiation_type MoK\a
_diffrn_radiation_wavelength 0.71073
_diffrn_reflns_av_R_equivalents 0.0360
_diffrn_reflns_av_unetI/netI 0.0234
_diffrn_reflns_Laue_measured_fraction_full 0.999
_diffrn_reflns_Laue_measured_fraction_max 0.999
_diffrn_reflns_limit_h_max 18
_diffrn_reflns_limit_h_min -19
_diffrn_reflns_limit_k_max 8
_diffrn_reflns_limit_k_min -8
_diffrn_reflns_limit_l_max 17
_diffrn_reflns_limit_l_min -17
_diffrn_reflns_number 10920
_diffrn_reflns_point_group_measured_fraction_full 0.999
_diffrn_reflns_point_group_measured_fraction_max 0.999
_diffrn_reflns_theta_full 25.242
_diffrn_reflns_theta_max 26.357
_diffrn_reflns_theta_min 1.932
_diffrn_source 'fine-focus sealed tube'
_exptl_absorpt_coefficient_mu 9.561
_exptl_absorpt_correction_T_max 0.3772
_exptl_absorpt_correction_T_min 0.2726
_exptl_absorpt_correction_type multi-scan
_exptl_absorpt_process_details 'SADABS (Sheldrick, 2004)'
_exptl_crystal_colour yellow
_exptl_crystal_density_diffrn 2.152
_exptl_crystal_description needle
_exptl_crystal_F_000 936
_exptl_crystal_size_max 0.050
_exptl_crystal_size_mid 0.020
_exptl_crystal_size_min 0.010
_refine_diff_density_max 1.274
_refine_diff_density_min -1.547
_refine_diff_density_rms 0.155
_refine_ls_abs_structure_details
;
No quotients, so Flack parameter determined by classical intensity fit
;
_refine_ls_extinction_method none
_refine_ls_goodness_of_fit_ref 1.252
_refine_ls_hydrogen_treatment constr
_refine_ls_matrix_type full
_refine_ls_number_parameters 129
_refine_ls_number_reflns 1689
_refine_ls_number_restraints 0
_refine_ls_restrained_S_all 1.252
_refine_ls_R_factor_all 0.0401
_refine_ls_R_factor_gt 0.0337
_refine_ls_shift/su_max 0.000
_refine_ls_shift/su_mean 0.000
_refine_ls_structure_factor_coef Fsqd
_refine_ls_weighting_details 'w=1/[\s^2^(Fo^2^)+(0.0127P)^2^+11.5457P] where P=(Fo^2^+2Fc^2^)/3'
_refine_ls_weighting_scheme calc
_refine_ls_wR_factor_gt 0.0675
_refine_ls_wR_factor_ref 0.0693
_reflns_Friedel_coverage 0.000
_reflns_Friedel_fraction_full 0.000
_reflns_Friedel_fraction_max 0.000
_reflns_number_gt 1505
_reflns_number_total 1689
_reflns_threshold_expression 'I > 2\s(I)'
_cod_data_source_file ic5b00496_si_002.cif
_cod_data_source_block Chase20_1
_cod_original_sg_symbol_Hall '&#x0096;P 2ac 2n'
_cod_database_code 4346137
_shelx_space_group_comment
;
The symmetry employed for this shelxl refinement is uniquely defined
by the following loop, which should always be used as a source of
symmetry information in preference to the above space-group names.
They are only intended as comments.
;
_shelx_estimated_absorpt_t_min 0.646
_shelx_estimated_absorpt_t_max 0.910
_shelxl_version_number 2013-4

loop_
_space_group_symop_operation_xyz
'x, y, z'
'-x+1/2, -y, z+1/2'
'x+1/2, -y+1/2, -z+1/2'
'-x, y+1/2, -z'
'x+1/2, y, -z+1/2'
'-x, -y, -z'
'x, -y+1/2, z'
'-x+1/2, y+1/2, z+1/2'

loop_
_atom_site_label
_atom_site_type_symbol
_atom_site_fract_x
_atom_site_fract_y
_atom_site_fract_z
_atom_site_U_iso_or_equiv
_atom_site_adp_type
_atom_site_occupancy
_atom_site_site_symmetry_order
_atom_site_calc_flag
_atom_site_refinement_flags_posn
_atom_site_refinement_flags_adp
_atom_site_refinement_flags_occupancy
Pt1 Pt 0.23114(2) 0.2500 0.14294(2) 0.02737(12) Uani 1 2 d S T P
Cl1 Cl 0.10418(16) 0.0504(4) 0.15925(17) 0.0195(6) Uani 0.5 1 d . . P
C1 C 0.1669(5) 0.2500 -0.0631(6) 0.0200(17) Uani 1 2 d S T P
N1 N 0.2324(5) 0.2500 -0.0007(5) 0.0222(15) Uani 1 2 d S T P
C2 C 0.1824(5) 0.2500 -0.1592(6) 0.0228(19) Uani 1 2 d S T P
H2 H 0.1360 0.2500 -0.2021 0.027 Uiso 1 2 calc R U P
N2 N 0.3530(5) 0.3163(13) 0.1279(6) 0.017(2) Uani 0.5 1 d . . P
H2A H 0.3612 0.4520 0.1266 0.020 Uiso 0.5 1 d . U P
Cl2 Cl 0.42906(15) 0.7500 0.12169(15) 0.0319(5) Uani 1 2 d S T P
C3 C 0.2655(6) 0.2500 -0.1923(6) 0.0225(18) Uani 1 2 d S T P
H3 H 0.2765 0.2500 -0.2579 0.027 Uiso 1 2 calc R U P
N3 N 0.2608(5) 0.2500 0.2828(5) 0.0209(15) Uani 1 2 d S T P
C4 C 0.3325(5) 0.2500 -0.1290(5) 0.0209(18) Uani 1 2 d S T P
H4 H 0.3900 0.2500 -0.1500 0.025 Uiso 1 2 calc R U P
C5 C 0.3131(5) 0.2500 -0.0342(6) 0.0211(18) Uani 1 2 d S T P
C6 C 0.3841(5) 0.2500 0.0370(6) 0.027(2) Uani 1 2 d S T P
H6A H 0.4309 0.3390 0.0153 0.033 Uiso 0.5 1 d . U P
H6B H 0.4080 0.1153 0.0433 0.033 Uiso 0.5 1 d . U P
C7 C 0.0765(6) 0.2500 -0.0293(6) 0.039(3) Uani 1 2 d S T P
H7A H 0.0733 0.3167 0.0316 0.059 Uiso 0.5 1 calc R U P
H7B H 0.0566 0.1145 -0.0224 0.059 Uiso 0.5 1 calc R U P
H7C H 0.0404 0.3188 -0.0747 0.059 Uiso 0.5 1 calc R U P
C8 C 0.4015(5) 0.2500 0.2087(6) 0.026(2) Uani 1 2 d S T P
H8A H 0.4224 0.1150 0.1957 0.031 Uiso 0.5 1 d . U P
H8B H 0.4512 0.3382 0.2174 0.031 Uiso 0.5 1 d . U P
C9 C 0.3476(5) 0.2500 0.2955(6) 0.0199(18) Uani 1 2 d S T P
C10 C 0.2104(5) 0.2500 0.3602(6) 0.0190(17) Uani 1 2 d S T P
C11 C 0.1155(5) 0.2500 0.3504(6) 0.032(2) Uani 1 2 d S T P
H11A H 0.0953 0.1150 0.3426 0.048 Uiso 0.5 1 calc R U P
H11B H 0.0993 0.3277 0.2954 0.048 Uiso 0.5 1 calc R U P
H11C H 0.0898 0.3073 0.4068 0.048 Uiso 0.5 1 calc R U P
C12 C 0.2456(5) 0.2500 0.4501(6) 0.0211(19) Uani 1 2 d S T P
H12 H 0.2094 0.2500 0.5036 0.025 Uiso 1 2 calc R U P
C13 C 0.3333(5) 0.2500 0.4612(6) 0.0204(18) Uani 1 2 d S T P
H13 H 0.3580 0.2500 0.5220 0.024 Uiso 1 2 calc R U P
C14 C 0.3840(6) 0.2500 0.3828(6) 0.0245(19) Uani 1 2 d S T P
H14 H 0.4443 0.2500 0.3891 0.029 Uiso 1 2 calc R U P

loop_
_atom_site_aniso_label
_atom_site_aniso_U_11
_atom_site_aniso_U_22
_atom_site_aniso_U_33
_atom_site_aniso_U_23
_atom_site_aniso_U_13
_atom_site_aniso_U_12
Pt1 0.01096(16) 0.0553(2) 0.01586(16) 0.000 -0.00024(13) 0.000
Cl1 0.0159(12) 0.0242(14) 0.0184(13) 0.0000(11) -0.0006(10) -0.0034(11)
C1 0.017(4) 0.019(4) 0.024(4) 0.000 -0.001(3) 0.000
N1 0.022(4) 0.028(4) 0.017(3) 0.000 -0.002(3) 0.000
C2 0.021(4) 0.029(5) 0.018(4) 0.000 -0.007(3) 0.000
N2 0.011(4) 0.018(5) 0.022(4) 0.006(3) -0.002(4) -0.008(3)
Cl2 0.0296(12) 0.0435(14) 0.0224(10) 0.000 0.0042(9) 0.000
C3 0.028(4) 0.020(4) 0.019(4) 0.000 0.001(4) 0.000
N3 0.020(4) 0.023(4) 0.021(3) 0.000 -0.002(3) 0.000
C4 0.020(4) 0.024(4) 0.019(4) 0.000 0.006(3) 0.000
C5 0.018(4) 0.022(4) 0.023(4) 0.000 0.003(3) 0.000
C6 0.013(4) 0.046(6) 0.023(4) 0.000 0.002(3) 0.000
C7 0.015(5) 0.080(8) 0.023(5) 0.000 -0.004(4) 0.000
C8 0.011(4) 0.042(6) 0.025(4) 0.000 0.000(3) 0.000
C9 0.013(4) 0.025(5) 0.022(4) 0.000 -0.004(3) 0.000
C10 0.010(4) 0.024(4) 0.023(4) 0.000 0.000(3) 0.000
C11 0.012(4) 0.064(7) 0.020(4) 0.000 0.001(4) 0.000
C12 0.017(4) 0.029(5) 0.018(4) 0.000 -0.002(3) 0.000
C13 0.016(4) 0.022(4) 0.023(4) 0.000 -0.003(3) 0.000
C14 0.022(4) 0.027(5) 0.024(4) 0.000 -0.002(3) 0.000

loop_
_atom_type_symbol
_atom_type_description
_atom_type_scat_dispersion_real
_atom_type_scat_dispersion_imag
_atom_type_scat_source
C C 0.0033 0.0016 'International Tables Vol C Tables 4.2.6.8 and 6.1.1.4'
H H 0.0000 0.0000 'International Tables Vol C Tables 4.2.6.8 and 6.1.1.4'
N N 0.0061 0.0033 'International Tables Vol C Tables 4.2.6.8 and 6.1.1.4'
Cl Cl 0.1484 0.1585 'International Tables Vol C Tables 4.2.6.8 and 6.1.1.4'
Pt Pt -1.7033 8.3905 'International Tables Vol C Tables 4.2.6.8 and 6.1.1.4'

loop_
_geom_angle_atom_site_label_1
_geom_angle_atom_site_label_2
_geom_angle_atom_site_label_3
_geom_angle
_geom_angle_site_symmetry_1
_geom_angle_site_symmetry_3
N2 Pt1 N3 83.4(3) 7 .
N2 Pt1 N3 83.4(3) . .
N2 Pt1 N1 83.2(3) 7 .
N2 Pt1 N1 83.2(3) . .
N3 Pt1 N1 166.3(3) . .
N2 Pt1 Cl1 159.0(3) 7 7
N2 Pt1 Cl1 132.6(3) . 7
N3 Pt1 Cl1 95.34(18) . 7
N1 Pt1 Cl1 95.96(18) . 7
N2 Pt1 Cl1 132.6(3) 7 .
N2 Pt1 Cl1 159.1(3) . .
N3 Pt1 Cl1 95.34(18) . .
N1 Pt1 Cl1 95.96(18) . .
N1 C1 C2 120.9(8) . .
N1 C1 C7 120.3(7) . .
C2 C1 C7 118.8(8) . .
C5 N1 C1 118.4(7) . .
C5 N1 Pt1 111.2(5) . .
C1 N1 Pt1 130.4(6) . .
C3 C2 C1 119.9(8) . .
C3 C2 H2 120.0 . .
C1 C2 H2 120.0 . .
C8 N2 C6 115.7(7) . .
C8 N2 Pt1 110.5(6) . .
C6 N2 Pt1 110.4(6) . .
C8 N2 H2A 104.6(7) . .
C6 N2 H2A 104.0(7) . .
Pt1 N2 H2A 111.3(7) . .
C4 C3 C2 119.4(8) . .
C4 C3 H3 120.3 . .
C2 C3 H3 120.3 . .
C10 N3 C9 118.1(7) . .
C10 N3 Pt1 131.2(6) . .
C9 N3 Pt1 110.7(5) . .
C3 C4 C5 118.0(8) . .
C3 C4 H4 121.0 . .
C5 C4 H4 121.0 . .
N1 C5 C4 123.3(8) . .
N1 C5 C6 117.0(7) . .
C4 C5 C6 119.8(8) . .
N2 C6 C5 110.6(7) 7 .
N2 C6 C5 110.6(7) . .
N2 C6 H6A 135.2(8) 7 .
N2 C6 H6A 109.5(6) . .
C5 C6 H6A 109.4(6) . .
N2 C6 H6B 109.4(7) . .
C5 C6 H6B 109.8(5) . .
H6A C6 H6B 108.1(8) . .
C1 C7 H7A 109.5 . .
C1 C7 H7B 109.5 . .
H7A C7 H7B 109.5 . .
C1 C7 H7C 109.5 . .
H7A C7 H7C 109.5 . .
H7B C7 H7C 109.5 . .
N2 C8 C9 111.0(7) . .
N2 C8 C9 111.0(7) 7 .
N2 C8 H8A 108.3(7) . .
C9 C8 H8A 109.8(5) . .
N2 C8 H8B 108.7(6) . .
C9 C8 H8B 109.9(6) . .
H8A C8 H8B 109.0(7) . .
C14 C9 N3 122.1(8) . .
C14 C9 C8 121.1(7) . .
N3 C9 C8 116.8(7) . .
N3 C10 C12 121.1(7) . .
N3 C10 C11 120.3(7) . .
C12 C10 C11 118.6(7) . .
C10 C11 H11A 109.5 . .
C10 C11 H11B 109.5 . .
H11A C11 H11B 109.5 . .
C10 C11 H11C 109.5 . .
H11A C11 H11C 109.5 . .
H11B C11 H11C 109.5 . .
C13 C12 C10 119.8(7) . .
C13 C12 H12 120.1 . .
C10 C12 H12 120.1 . .
C14 C13 C12 118.9(8) . .
C14 C13 H13 120.6 . .
C12 C13 H13 120.6 . .
C9 C14 C13 120.0(8) . .
C9 C14 H14 120.0 . .
C13 C14 H14 120.0 . .

loop_
_geom_bond_atom_site_label_1
_geom_bond_atom_site_label_2
_geom_bond_distance
_geom_bond_site_symmetry_2
Pt1 N2 1.973(8) 7
Pt1 N2 1.973(8) .
Pt1 N3 2.047(7) .
Pt1 N1 2.048(7) .
Pt1 Cl1 2.421(3) 7
Pt1 Cl1 2.421(3) .
C1 N1 1.358(10) .
C1 C2 1.391(11) .
C1 C7 1.497(12) .
N1 C5 1.352(11) .
C2 C3 1.386(12) .
C2 H2 0.9500 .
N2 N2 0.904(17) 7
N2 C8 1.452(11) .
N2 C6 1.456(11) .
N2 H2A 0.934(9) .
C3 C4 1.384(12) .
C3 H3 0.9500 .
N3 C10 1.356(10) .
N3 C9 1.373(10) .
C4 C5 1.385(11) .
C4 H4 0.9500 .
C5 C6 1.505(12) .
C6 N2 1.456(11) 7
C6 H6A 1.001(7) .
C6 H6B 0.995(3) .
C7 H7A 0.9800 .
C7 H7B 0.9800 .
C7 H7C 0.9800 .
C8 N2 1.452(11) 7
C8 C9 1.497(11) .
C8 H8A 0.994(3) .
C8 H8B 0.992(6) .
C9 C14 1.369(11) .
C10 C12 1.395(11) .
C10 C11 1.493(10) .
C11 H11A 0.9800 .
C11 H11B 0.9800 .
C11 H11C 0.9800 .
C12 C13 1.383(11) .
C12 H12 0.9500 .
C13 C14 1.370(12) .
C13 H13 0.9500 .
C14 H14 0.9500 .

loop_
_geom_hbond_atom_site_label_D
_geom_hbond_atom_site_label_H
_geom_hbond_atom_site_label_A
_geom_hbond_distance_DH
_geom_hbond_distance_HA
_geom_hbond_distance_DA
_geom_hbond_angle_DHA
N2 H2A Cl2 0.934(9) 2.2938(11) 3.189(8) 160.3(5)
C7 H7A Cl1 0.98 2.62 3.042(9) 106.5
C11 H11A Cl1 0.98 2.65 3.050(8) 104.5
